data_7235519
loop_
_publ_author_name
'Gaur, Ruchi'
'Susmitha, Ambadipudi'
'Chary, K. V. R.'
'Mishra, Lallan'

_publ_section_title
;
 A water soluble calcium--sodium based coordination polymer: selective
 release of calcium at specific binding sites on proteins
;
_journal_issue 46
_journal_name_full 'RSC Adv.'
_journal_page_first 24038
_journal_paper_doi 10.1039/C4RA01005A
_journal_volume 4
_journal_year 2014
_chemical_formula_sum 'C28 H40 Ca4 N5 Na O36'
_chemical_formula_weight 1205.96
_space_group_IT_number 14
_space_group_name_Hall '-P 2ybc'
_space_group_name_H-M_alt 'P 1 21/c 1'
_symmetry_cell_setting monoclinic
_symmetry_space_group_name_H-M 'P 1 21/c 1'
_atom_sites_solution_hydrogens geom
_atom_sites_solution_primary direct
_atom_sites_solution_secondary difmap
_audit_creation_method SHELXL-97
_cell_angle_alpha 90.00
_cell_angle_beta 107.10(2)
_cell_angle_gamma 90.00
_cell_formula_units_Z 4
_cell_length_a 19.304(3)
_cell_length_b 16.8700(14)
_cell_length_c 19.321(3)
_cell_measurement_temperature 150(2)
_cell_volume 6013.9(16)
_computing_structure_refinement 'SHELXL-97 (Sheldrick, 1997)'
_diffrn_ambient_temperature 150(2)
_diffrn_measured_fraction_theta_full 0.980
_diffrn_measured_fraction_theta_max 0.980
_diffrn_radiation_monochromator graphite
_diffrn_radiation_source 'fine-focus sealed tube'
_diffrn_radiation_type MoK\a
_diffrn_radiation_wavelength 0.71073
_diffrn_reflns_av_R_equivalents 0.0863
_diffrn_reflns_av_sigmaI/netI 0.1698
_diffrn_reflns_limit_h_max 26
_diffrn_reflns_limit_h_min -25
_diffrn_reflns_limit_k_max 22
_diffrn_reflns_limit_k_min -22
_diffrn_reflns_limit_l_max 26
_diffrn_reflns_limit_l_min -24
_diffrn_reflns_number 15926
_diffrn_reflns_theta_full 28.97
_diffrn_reflns_theta_max 28.97
_diffrn_reflns_theta_min 3.24
_exptl_absorpt_coefficient_mu 0.460
_exptl_absorpt_correction_type none
_exptl_crystal_colour white
_exptl_crystal_density_diffrn 1.332
_exptl_crystal_density_method 'not measured'
_exptl_crystal_description block
_exptl_crystal_F_000 2288
_exptl_crystal_size_max 0.321
_exptl_crystal_size_mid 0.312
_exptl_crystal_size_min 0.301
_platon_squeeze_details
;
;
_refine_diff_density_max 0.091
_refine_diff_density_min -0.094
_refine_diff_density_rms 0.094
_refine_ls_extinction_coef 0
_refine_ls_extinction_expression Fc^*^=kFc[1+0.001xFc^2^\l^3^/sin(2\q)]^-1/4^
_refine_ls_extinction_method SHELXL
_refine_ls_goodness_of_fit_ref 0.894
_refine_ls_hydrogen_treatment constr
_refine_ls_matrix_type full
_refine_ls_number_parameters 668
_refine_ls_number_reflns 8693
_refine_ls_number_restraints 0
_refine_ls_restrained_S_all 0.894
_refine_ls_R_factor_all 0.1674
_refine_ls_R_factor_gt 0.0980
_refine_ls_shift/su_max 0.006
_refine_ls_shift/su_mean 0.003
_refine_ls_structure_factor_coef Fsqd
_refine_ls_weighting_details 'calc w=1/[\s^2^(Fo^2^)+(0.1388P)^2^+0.0000P] where P=(Fo^2^+2Fc^2^)/3'
_refine_ls_weighting_scheme calc
_refine_ls_wR_factor_gt 0.2245
_refine_ls_wR_factor_ref 0.2672
_reflns_number_gt 7240
_reflns_number_total 15926
_reflns_threshold_expression >2sigma(I)
_cod_data_source_file c4ra01005a2.cif
_cod_data_source_block cabon
_cod_depositor_comments
;
The following automatic conversions were performed:

data item '_exptl_absorpt_correction_type' value 'None' was changed
to 'none' in accordance with the
/home/saulius/struct/COD-crude-data/automatic-downloads/DataCite-retrospective/RSC/depositions/lib/dictionaries/cif_core.dic
dictionary named 'cif_core.dic' version 2.4.2 last updated on
2011-04-26.

Automatic conversion script
Id: cif_fix_values 6909 2019-04-08 15:41:33Z antanas 
;
_cod_original_cell_volume 6013.9(14)
_cod_original_sg_symbol_H-M P121/c1
_cod_database_code 7235519

loop_
_symmetry_equiv_pos_as_xyz
'x, y, z'
'-x, y+1/2, -z+1/2'
'-x, -y, -z'
'x, -y-1/2, z-1/2'

loop_
_atom_site_label
_atom_site_type_symbol
_atom_site_fract_x
_atom_site_fract_y
_atom_site_fract_z
_atom_site_U_iso_or_equiv
_atom_site_adp_type
_atom_site_occupancy
_atom_site_symmetry_multiplicity
_atom_site_calc_flag
_atom_site_refinement_flags
O22 O 0.3649(3) 0.2605(3) 0.1317(3) 0.0324(12) Uani 1 1 d .
O3 O 0.5318(3) 0.1136(3) -0.0423(3) 0.0372(13) Uani 1 1 d .
O27 O 0.3702(4) 0.5842(3) 0.1314(3) 0.0397(14) Uani 1 1 d .
O36 O 0.5893(3) 0.2748(3) -0.0788(3) 0.0380(13) Uani 1 1 d .
C005 C 0.1786(5) 0.7773(6) 0.2228(5) 0.057(2) Uani 1 1 d .
H5 H 0.1371 0.7549 0.2345 0.068 Uiso 1 1 calc R
H6 H 0.1608 0.8087 0.1791 0.068 Uiso 1 1 calc R
O31 O 0.2386(3) 0.2125(3) -0.0019(3) 0.0418(14) Uani 1 1 d .
O46 O 0.0843(5) 0.5748(9) 0.1806(6) 0.124(5) Uani 1 1 d .
O51 O -0.0599(5) 0.5844(6) 0.1006(7) 0.114(4) Uani 1 1 d .
O50 O 0.0038(6) 0.3283(6) 0.1515(7) 0.125(4) Uani 1 1 d .
O49 O 0.0949(8) 0.4413(11) 0.2641(7) 0.149(5) Uani 1 1 d .
O52 O -0.0730(7) 0.4635(10) 0.2165(10) 0.159(6) Uani 1 1 d .
O6 O 0.5409(5) 0.5204(5) 0.1809(4) 0.076(2) Uani 1 1 d .
O117 O -0.026(4) 0.900(3) 0.151(4) 0.66(4) Uani 1 1 d .
O567 O -0.018(4) 1.039(2) 0.143(2) 0.41(3) Uani 1 1 d .
O93 O 0.054(2) 0.9912(19) 0.1111(18) 0.357(12) Uani 1 1 d .
Ca1 Ca 0.29210(8) 0.34695(7) 0.04093(7) 0.0230(3) Uani 1 1 d .
Ca2 Ca 0.50003(8) 0.25016(7) -0.01467(7) 0.0222(3) Uani 1 1 d .
Ca3 Ca 0.29196(8) 0.65279(7) 0.33840(7) 0.0244(3) Uani 1 1 d .
Ca4 Ca 0.44083(9) 0.49978(8) 0.23257(7) 0.0255(4) Uani 1 1 d .
Na5 Na 0.00959(12) 0.47037(13) 0.14363(13) 0.0176(5) Uani 1 1 d .
O1 O 0.6057(3) 0.1628(2) 0.0588(2) 0.0279(11) Uani 1 1 d .
N4 N 0.3051(4) 0.4731(3) -0.0331(3) 0.0284(13) Uani 1 1 d .
O34 O 0.4119(3) 0.2275(3) -0.1312(3) 0.0412(13) Uani 1 1 d .
O12 O 0.3702(3) 0.4138(3) 0.2936(3) 0.0361(13) Uani 1 1 d .
O28 O 0.3954(3) 0.3390(2) -0.0011(2) 0.0256(10) Uani 1 1 d .
O15 O 0.3641(3) 0.7372(3) 0.2909(3) 0.0302(11) Uani 1 1 d .
O29 O 0.4696(3) 0.3862(3) -0.0598(3) 0.0343(12) Uani 1 1 d .
O11 O 0.3447(3) 0.5419(2) 0.2926(3) 0.0326(12) Uani 1 1 d .
O33 O 0.5578(3) 0.3304(3) 0.0927(3) 0.0401(13) Uani 1 1 d .
N1 N 0.3091(4) 0.5254(3) 0.4197(3) 0.0284(14) Uani 1 1 d .
C015 C 0.2981(4) 0.4573(4) 0.3691(4) 0.0292(16) Uani 1 1 d .
H38 H 0.2470 0.4515 0.3435 0.035 Uiso 1 1 calc R
H39 H 0.3147 0.4088 0.3959 0.035 Uiso 1 1 calc R
O32 O 0.4411(3) 0.1701(3) 0.0578(3) 0.0356(12) Uani 1 1 d .
O30 O 0.2295(3) 0.3374(3) -0.0918(3) 0.0408(14) Uani 1 1 d .
O20 O 0.2417(3) 0.7882(3) 0.3529(3) 0.0423(13) Uani 1 1 d .
O23 O 0.3925(4) 0.1941(3) 0.2334(3) 0.0452(15) Uani 1 1 d .
O21 O 0.2325(4) 0.6613(3) 0.4367(3) 0.0457(15) Uani 1 1 d .
N2 N 0.2247(4) 0.7134(4) 0.2103(4) 0.0389(16) Uani 1 1 d .
N3 N 0.2259(3) 0.2899(4) 0.1311(3) 0.0321(14) Uani 1 1 d .
O26 O 0.3452(3) 0.4575(3) 0.1173(3) 0.0320(12) Uani 1 1 d .
C025 C 0.2983(5) 0.5415(4) 0.0137(4) 0.0341(17) Uani 1 1 d .
H20 H 0.2476 0.5502 0.0094 0.041 Uiso 1 1 calc R
H19 H 0.3169 0.5890 -0.0029 0.041 Uiso 1 1 calc R
C026 C 0.3410(5) 0.4724(4) 0.3152(4) 0.0290(16) Uani 1 1 d .
C027 C 0.3403(4) 0.5266(3) 0.0938(4) 0.0257(15) Uani 1 1 d .
O16 O 0.3938(4) 0.8039(3) 0.2018(3) 0.0477(15) Uani 1 1 d .
O9 O 0.5417(4) 0.4758(5) 0.3411(4) 0.068(2) Uani 1 1 d .
C031 C 0.4180(4) 0.3939(4) -0.0332(4) 0.0283(15) Uani 1 1 d .
O10 O 0.4819(3) 0.6308(3) 0.2831(4) 0.0533(16) Uani 1 1 d .
O7 O 0.4816(4) 0.3685(3) 0.2056(4) 0.0523(16) Uani 1 1 d .
C034 C 0.3496(4) 0.2358(4) 0.1873(4) 0.0277(15) Uani 1 1 d .
C035 C 0.5818(4) 0.1056(4) 0.0144(4) 0.0261(15) Uani 1 1 d .
C036 C 0.3835(6) 0.5230(4) 0.4698(4) 0.040(2) Uani 1 1 d .
H40 H 0.4134 0.4900 0.4491 0.048 Uiso 1 1 calc R
H41 H 0.3823 0.4989 0.5150 0.048 Uiso 1 1 calc R
C037 C 0.3517(4) 0.7649(4) 0.2270(4) 0.0262(15) Uani 1 1 d .
O25 O 0.1780(3) 0.4059(3) 0.0315(3) 0.0454(14) Uani 1 1 d .
C040 C 0.3850(5) 0.4763(4) -0.0370(4) 0.0351(19) Uani 1 1 d .
H21 H 0.3857 0.5016 -0.0818 0.042 Uiso 1 1 calc R
H16 H 0.4141 0.5081 0.0028 0.042 Uiso 1 1 calc R
C042 C 0.2785(5) 0.7415(5) 0.1756(4) 0.0386(19) Uani 1 1 d .
H4 H 0.2585 0.7870 0.1457 0.046 Uiso 1 1 calc R
H2 H 0.2861 0.7001 0.1438 0.046 Uiso 1 1 calc R
C043 C 0.2206(6) 0.2595(5) -0.1210(5) 0.053(2) Uani 1 1 d .
H12 H 0.2669 0.2383 -0.1225 0.064 Uiso 1 1 calc R
H13 H 0.1878 0.2600 -0.1699 0.064 Uiso 1 1 calc R
O19 O 0.1739(4) 0.5953(4) 0.2827(4) 0.0566(17) Uani 1 1 d .
C046 C 0.2792(5) 0.2551(5) 0.1973(4) 0.0352(18) Uani 1 1 d .
H27 H 0.2866 0.2924 0.2370 0.042 Uiso 1 1 calc R
H28 H 0.2585 0.2072 0.2109 0.042 Uiso 1 1 calc R
C047 C 0.2229(6) 0.7400(6) 0.4571(5) 0.055(3) Uani 1 1 d .
H32 H 0.2693 0.7616 0.4851 0.066 Uiso 1 1 calc R
H33 H 0.1909 0.7403 0.4875 0.066 Uiso 1 1 calc R
C048 C 0.1892(6) 0.2083(5) -0.0714(5) 0.048(2) Uani 1 1 d .
H11 H 0.1422 0.2284 -0.0711 0.058 Uiso 1 1 calc R
H10 H 0.1835 0.1538 -0.0883 0.058 Uiso 1 1 calc R
C049 C 0.2539(6) 0.4753(5) -0.1012(4) 0.051(2) Uani 1 1 d .
H17 H 0.2668 0.5162 -0.1305 0.061 Uiso 1 1 calc R
H18 H 0.2066 0.4880 -0.0961 0.061 Uiso 1 1 calc R
C050 C 0.2506(7) 0.6059(5) 0.4925(5) 0.053(3) Uani 1 1 d .
H34 H 0.2144 0.6058 0.5183 0.064 Uiso 1 1 calc R
H35 H 0.2972 0.6188 0.5265 0.064 Uiso 1 1 calc R
C051 C 0.2538(7) 0.5245(5) 0.4584(5) 0.050(3) Uani 1 1 d .
H36 H 0.2657 0.4843 0.4959 0.060 Uiso 1 1 calc R
H37 H 0.2068 0.5118 0.4250 0.060 Uiso 1 1 calc R
C052 C 0.1879(6) 0.3577(5) 0.1463(5) 0.050(2) Uani 1 1 d .
H30 H 0.2225 0.3921 0.1793 0.060 Uiso 1 1 calc R
H29 H 0.1535 0.3398 0.1709 0.060 Uiso 1 1 calc R
O37 O -0.0736(4) 0.4335(6) 0.0267(6) 0.090(3) Uani 1 1 d .
C054 C 0.2221(6) 0.8310(5) 0.2860(5) 0.049(2) Uani 1 1 d .
H7 H 0.2656 0.8500 0.2759 0.059 Uiso 1 1 calc R
H8 H 0.1930 0.8767 0.2901 0.059 Uiso 1 1 calc R
C055 C 0.2506(5) 0.3939(5) -0.1392(5) 0.043(2) Uani 1 1 d .
H15 H 0.2151 0.3948 -0.1867 0.052 Uiso 1 1 calc R
H14 H 0.2975 0.3802 -0.1447 0.052 Uiso 1 1 calc R
C056 C 0.1797(5) 0.6484(6) 0.1680(5) 0.055(2) Uani 1 1 d .
H3 H 0.1434 0.6704 0.1265 0.066 Uiso 1 1 calc R
H1 H 0.2101 0.6128 0.1502 0.066 Uiso 1 1 calc R
O24 O 0.0982(5) 0.4480(6) 0.0832(5) 0.080(2) Uani 1 1 d .
C058 C 0.2140(5) 0.1700(4) 0.0525(4) 0.0396(19) Uani 1 1 d .
H25 H 0.2553 0.1466 0.0881 0.048 Uiso 1 1 calc R
H23 H 0.1815 0.1275 0.0295 0.048 Uiso 1 1 calc R
C059 C 0.1483(5) 0.4047(5) 0.0822(5) 0.044(2) Uani 1 1 d .
C060 C 0.1920(5) 0.7902(6) 0.3932(5) 0.054(2) Uani 1 1 d .
H9 H 0.1453 0.7698 0.3648 0.065 Uiso 1 1 calc R
H31 H 0.1856 0.8441 0.4078 0.065 Uiso 1 1 calc R
C064 C 0.1753(5) 0.2262(5) 0.0898(5) 0.0428(19) Uani 1 1 d .
H22 H 0.1349 0.2508 0.0539 0.051 Uiso 1 1 calc R
H26 H 0.1559 0.1966 0.1230 0.051 Uiso 1 1 calc R
C18 C 0.1445(5) 0.6048(6) 0.2123(6) 0.053(2) Uani 1 1 d .
N142 N 0.0082(6) 0.9705(9) 0.1528(6) 0.080(3) Uani 1 1 d .

loop_
_atom_site_aniso_label
_atom_site_aniso_U_11
_atom_site_aniso_U_22
_atom_site_aniso_U_33
_atom_site_aniso_U_23
_atom_site_aniso_U_13
_atom_site_aniso_U_12
O22 0.043(3) 0.031(3) 0.030(3) 0.0084(19) 0.020(2) 0.014(2)
O3 0.052(3) 0.032(3) 0.026(3) 0.0008(19) 0.008(3) 0.013(3)
O27 0.073(4) 0.020(2) 0.028(3) -0.0077(18) 0.017(3) -0.007(3)
O36 0.049(3) 0.035(3) 0.045(3) -0.002(2) 0.039(3) -0.003(3)
C005 0.035(4) 0.083(6) 0.044(6) -0.004(4) -0.001(4) 0.028(5)
O31 0.053(4) 0.044(3) 0.034(3) -0.013(2) 0.020(3) -0.017(3)
O46 0.054(5) 0.201(13) 0.109(8) -0.042(8) 0.010(5) -0.070(7)
O51 0.076(6) 0.101(8) 0.137(10) -0.037(6) -0.015(6) 0.040(6)
O50 0.139(10) 0.056(5) 0.165(12) 0.025(5) 0.024(9) 0.007(6)
O49 0.120(10) 0.230(15) 0.078(9) 0.000(8) 0.002(7) 0.049(11)
O52 0.089(8) 0.192(15) 0.181(15) -0.061(11) 0.014(9) 0.015(9)
O6 0.088(6) 0.102(6) 0.058(5) 0.014(4) 0.052(4) -0.042(5)
O117 0.90(9) 0.43(7) 0.76(12) -0.01(7) 0.45(9) -0.24(6)
O567 0.71(10) 0.25(3) 0.31(5) 0.00(3) 0.23(6) 0.07(4)
O93 0.32(3) 0.40(3) 0.41(3) 0.00(2) 0.20(3) -0.02(2)
Ca1 0.0281(7) 0.0203(6) 0.0232(7) 0.0015(4) 0.0117(6) 0.0033(6)
Ca2 0.0306(7) 0.0207(6) 0.0185(7) 0.0016(4) 0.0121(6) 0.0037(6)
Ca3 0.0286(7) 0.0209(6) 0.0277(8) -0.0008(5) 0.0146(6) -0.0032(6)
Ca4 0.0389(8) 0.0220(6) 0.0202(7) 0.0022(4) 0.0160(6) 0.0003(6)
Na5 0.0043(10) 0.0188(12) 0.0305(14) 0.0024(9) 0.0063(10) -0.0015(10)
O1 0.040(3) 0.020(2) 0.024(3) -0.0085(17) 0.010(2) 0.015(2)
N4 0.039(4) 0.019(3) 0.036(4) 0.008(2) 0.023(3) 0.014(3)
O34 0.047(3) 0.037(3) 0.034(3) -0.003(2) 0.003(3) 0.004(3)
O12 0.065(4) 0.019(2) 0.034(3) 0.0005(18) 0.030(3) 0.003(3)
O28 0.035(3) 0.016(2) 0.032(3) 0.0122(16) 0.019(2) 0.009(2)
O15 0.037(3) 0.027(2) 0.026(3) 0.0041(18) 0.009(2) -0.006(2)
O29 0.041(3) 0.028(2) 0.046(3) 0.015(2) 0.032(3) 0.009(3)
O11 0.057(4) 0.017(2) 0.036(3) 0.0034(18) 0.034(3) -0.001(2)
O33 0.052(4) 0.039(3) 0.032(3) -0.002(2) 0.015(3) 0.014(3)
N1 0.037(4) 0.027(3) 0.030(4) -0.007(2) 0.022(3) -0.022(3)
C015 0.041(4) 0.026(3) 0.023(4) 0.004(2) 0.012(3) -0.012(3)
O32 0.043(3) 0.027(2) 0.044(3) 0.004(2) 0.025(3) 0.009(3)
O30 0.063(4) 0.027(2) 0.027(3) -0.0094(19) 0.005(3) 0.003(3)
O20 0.049(3) 0.033(3) 0.046(4) -0.002(2) 0.017(3) 0.004(3)
O23 0.058(4) 0.045(3) 0.036(3) 0.017(2) 0.017(3) 0.021(3)
O21 0.053(4) 0.048(3) 0.049(4) -0.009(2) 0.034(3) -0.005(3)
N2 0.043(4) 0.034(3) 0.045(4) -0.025(3) 0.022(3) -0.009(3)
N3 0.022(3) 0.037(3) 0.042(4) 0.003(3) 0.016(3) 0.008(3)
O26 0.043(3) 0.020(2) 0.033(3) -0.0032(18) 0.011(2) 0.009(2)
C025 0.042(4) 0.028(3) 0.026(4) 0.004(3) 0.000(3) 0.018(3)
C026 0.052(5) 0.018(3) 0.015(4) -0.002(2) 0.006(3) -0.006(3)
C027 0.046(4) 0.010(3) 0.030(4) -0.002(2) 0.024(3) -0.002(3)
O16 0.069(4) 0.040(3) 0.035(3) 0.001(2) 0.017(3) -0.020(3)
O9 0.069(5) 0.105(5) 0.031(4) 0.036(3) 0.014(3) 0.001(4)
C031 0.043(4) 0.014(3) 0.035(4) 0.002(2) 0.021(3) 0.000(3)
O10 0.044(3) 0.037(3) 0.084(5) -0.024(3) 0.026(3) -0.011(3)
O7 0.053(4) 0.028(3) 0.078(5) -0.013(3) 0.022(3) 0.011(3)
C034 0.036(4) 0.013(3) 0.037(4) 0.010(2) 0.015(3) 0.002(3)
C035 0.035(4) 0.022(3) 0.028(4) 0.000(2) 0.021(3) 0.003(3)
C036 0.070(6) 0.018(3) 0.031(5) 0.009(3) 0.014(4) 0.000(4)
C037 0.038(4) 0.017(3) 0.025(4) 0.000(2) 0.011(3) -0.001(3)
O25 0.044(3) 0.045(3) 0.046(4) 0.002(2) 0.011(3) 0.015(3)
C040 0.067(6) 0.015(3) 0.029(4) 0.000(2) 0.023(4) -0.015(4)
C042 0.045(5) 0.045(4) 0.024(4) 0.000(3) 0.008(4) 0.009(4)
C043 0.069(6) 0.043(5) 0.055(6) -0.035(4) 0.029(5) -0.012(5)
O19 0.049(4) 0.052(4) 0.066(5) 0.001(3) 0.011(4) -0.010(3)
C046 0.040(4) 0.046(4) 0.030(4) 0.011(3) 0.027(4) 0.006(4)
C047 0.072(7) 0.061(6) 0.042(6) -0.014(4) 0.030(5) 0.024(6)
C048 0.055(6) 0.037(4) 0.049(6) -0.013(4) 0.009(5) 0.000(5)
C049 0.075(7) 0.056(5) 0.019(5) -0.005(3) 0.011(4) 0.014(5)
C050 0.072(7) 0.056(5) 0.052(6) -0.009(4) 0.052(5) -0.023(5)
C051 0.094(8) 0.034(4) 0.040(5) 0.002(3) 0.045(5) -0.025(5)
C052 0.059(6) 0.049(5) 0.035(5) -0.015(4) 0.003(4) 0.005(5)
O37 0.053(4) 0.086(6) 0.135(8) -0.010(5) 0.034(5) 0.002(5)
C054 0.062(6) 0.035(4) 0.063(6) -0.010(4) 0.040(5) 0.008(5)
C055 0.045(5) 0.050(5) 0.035(5) 0.000(3) 0.013(4) 0.004(4)
C056 0.046(5) 0.071(6) 0.037(6) -0.015(4) -0.004(4) -0.022(5)
O24 0.066(5) 0.093(6) 0.093(6) 0.024(4) 0.044(5) 0.041(5)
C058 0.053(5) 0.026(4) 0.046(5) 0.003(3) 0.023(4) -0.008(4)
C059 0.038(5) 0.045(5) 0.055(6) 0.003(4) 0.019(4) 0.021(4)
C060 0.041(5) 0.059(6) 0.071(7) -0.025(5) 0.029(5) -0.014(5)
C064 0.033(4) 0.048(5) 0.054(6) 0.005(4) 0.023(4) 0.006(4)
C18 0.043(5) 0.045(5) 0.069(7) -0.016(4) 0.012(5) -0.021(5)
N142 0.064(6) 0.112(9) 0.057(7) 0.010(5) 0.003(5) -0.003(6)

loop_
_atom_type_symbol
_atom_type_description
_atom_type_scat_dispersion_real
_atom_type_scat_dispersion_imag
_atom_type_scat_source
C C 0.0033 0.0016 'International Tables Vol C Tables 4.2.6.8 and 6.1.1.4'
H H 0.0000 0.0000 'International Tables Vol C Tables 4.2.6.8 and 6.1.1.4'
Ca Ca 0.2262 0.3064 'International Tables Vol C Tables 4.2.6.8 and 6.1.1.4'
N N 0.0061 0.0033 'International Tables Vol C Tables 4.2.6.8 and 6.1.1.4'
Na Na 0.0362 0.0249 'International Tables Vol C Tables 4.2.6.8 and 6.1.1.4'
O O 0.0106 0.0060 'International Tables Vol C Tables 4.2.6.8 and 6.1.1.4'

loop_
_geom_angle_atom_site_label_1
_geom_angle_atom_site_label_2
_geom_angle_atom_site_label_3
_geom_angle
_geom_angle_site_symmetry_1
_geom_angle_site_symmetry_3
C034 O22 Ca1 126.2(5) . .
C035 O3 Ca2 95.1(4) . .
C027 O27 Ca4 93.7(4) . .
N2 C005 C054 110.1(7) . .
N2 C005 H5 109.8 . .
C054 C005 H5 109.8 . .
N2 C005 H6 109.4 . .
C054 C005 H6 109.7 . .
H5 C005 H6 108.1 . .
C048 O31 C058 113.0(6) . .
C048 O31 Ca1 117.2(5) . .
C058 O31 Ca1 113.1(4) . .
C18 O46 Na5 152.5(12) . .
O28 Ca1 O25 148.59(18) . .
O28 Ca1 O22 81.04(16) . .
O25 Ca1 O22 130.00(19) . .
O28 Ca1 O26 90.26(18) . .
O25 Ca1 O26 86.58(19) . .
O22 Ca1 O26 88.32(18) . .
O28 Ca1 O30 81.15(19) . .
O25 Ca1 O30 77.9(2) . .
O22 Ca1 O30 135.69(17) . .
O26 Ca1 O30 131.92(17) . .
O28 Ca1 O31 98.10(18) . .
O25 Ca1 O31 94.0(2) . .
O22 Ca1 O31 77.8(2) . .
O26 Ca1 O31 162.40(18) . .
O30 Ca1 O31 65.06(18) . .
O28 Ca1 N4 68.48(17) . .
O25 Ca1 N4 81.6(2) . .
O22 Ca1 N4 140.0(2) . .
O26 Ca1 N4 67.28(19) . .
O30 Ca1 N4 65.57(19) . .
O31 Ca1 N4 130.2(2) . .
O28 Ca1 N3 146.06(17) . .
O25 Ca1 N3 65.3(2) . .
O22 Ca1 N3 65.57(18) . .
O26 Ca1 N3 94.55(19) . .
O30 Ca1 N3 118.3(2) . .
O31 Ca1 N3 69.96(19) . .
N4 Ca1 N3 143.45(19) . .
O34 Ca2 O36 87.9(2) . .
O34 Ca2 O32 97.3(2) . .
O36 Ca2 O32 154.23(18) . .
O34 Ca2 O33 153.41(18) . .
O36 Ca2 O33 97.0(2) . .
O32 Ca2 O33 89.60(19) . .
O34 Ca2 O29 77.81(19) . .
O36 Ca2 O29 78.01(17) . .
O32 Ca2 O29 127.77(17) . .
O33 Ca2 O29 77.69(18) . .
O34 Ca2 O3 78.67(18) . .
O36 Ca2 O3 78.02(18) . .
O32 Ca2 O3 78.29(18) . .
O33 Ca2 O3 127.92(18) . .
O29 Ca2 O3 146.79(18) . .
O34 Ca2 O1 130.39(16) . .
O36 Ca2 O1 79.27(18) . .
O32 Ca2 O1 78.20(17) . .
O33 Ca2 O1 76.14(16) . .
O29 Ca2 O1 142.67(19) . .
O3 Ca2 O1 51.87(16) . .
O34 Ca2 O28 80.19(18) . .
O36 Ca2 O28 129.97(16) . .
O32 Ca2 O28 75.79(15) . .
O33 Ca2 O28 76.66(17) . .
O29 Ca2 O28 52.02(15) . .
O3 Ca2 O28 143.92(19) . .
O1 Ca2 O28 142.15(14) . .
O34 Ca2 C031 78.8(2) . .
O36 Ca2 C031 103.92(19) . .
O32 Ca2 C031 101.85(18) . .
O33 Ca2 C031 74.66(19) . .
O29 Ca2 C031 25.91(17) . .
O3 Ca2 C031 157.3(2) . .
O1 Ca2 C031 150.80(18) . .
O28 Ca2 C031 26.14(16) . .
O34 Ca2 C035 104.1(2) . .
O36 Ca2 C035 79.27(19) . .
O32 Ca2 C035 74.98(18) . .
O33 Ca2 C035 102.5(2) . .
O29 Ca2 C035 157.11(19) . .
O3 Ca2 C035 25.43(18) . .
O1 Ca2 C035 26.57(18) . .
O28 Ca2 C035 150.77(17) . .
C031 Ca2 C035 175.88(19) . .
O15 Ca3 O1 80.81(17) . 2_655
O15 Ca3 O11 87.96(17) . .
O1 Ca3 O11 91.43(19) 2_655 .
O15 Ca3 O19 131.0(2) . .
O1 Ca3 O19 148.1(2) 2_655 .
O11 Ca3 O19 88.3(2) . .
O15 Ca3 O21 135.87(18) . .
O1 Ca3 O21 79.3(2) 2_655 .
O11 Ca3 O21 131.33(17) . .
O19 Ca3 O21 77.1(2) . .
O15 Ca3 O20 77.69(19) . .
O1 Ca3 O20 95.49(19) 2_655 .
O11 Ca3 O20 162.82(17) . .
O19 Ca3 O20 94.0(2) . .
O21 Ca3 O20 65.60(19) . .
O15 Ca3 N1 138.0(2) . .
O1 Ca3 N1 68.16(17) 2_655 .
O11 Ca3 N1 66.00(16) . .
O19 Ca3 N1 82.8(2) . .
O21 Ca3 N1 66.22(19) . .
O20 Ca3 N1 131.17(18) . .
O15 Ca3 N2 65.48(19) . .
O1 Ca3 N2 145.15(18) 2_655 .
O11 Ca3 N2 95.77(18) . .
O19 Ca3 N2 66.4(2) . .
O21 Ca3 N2 118.8(2) . .
O20 Ca3 N2 69.79(18) . .
N1 Ca3 N2 144.99(19) . .
O9 Ca4 O6 81.3(3) . .
O9 Ca4 O10 74.0(3) . .
O6 Ca4 O10 80.4(3) . .
O9 Ca4 O7 78.9(3) . .
O6 Ca4 O7 72.6(3) . .
O10 Ca4 O7 144.2(2) . .
O9 Ca4 O27 152.7(2) . .
O6 Ca4 O27 85.1(3) . .
O10 Ca4 O27 80.5(2) . .
O7 Ca4 O27 119.16(19) . .
O9 Ca4 O12 84.7(2) . .
O6 Ca4 O12 151.3(2) . .
O10 Ca4 O12 119.4(2) . .
O7 Ca4 O12 80.2(2) . .
O27 Ca4 O12 117.0(2) . .
O9 Ca4 O26 153.8(2) . .
O6 Ca4 O26 98.0(2) . .
O10 Ca4 O26 131.9(2) . .
O7 Ca4 O26 75.93(19) . .
O27 Ca4 O26 51.72(15) . .
O12 Ca4 O26 83.94(19) . .
O9 Ca4 O11 99.1(2) . .
O6 Ca4 O11 155.5(2) . .
O10 Ca4 O11 76.25(19) . .
O7 Ca4 O11 131.73(19) . .
O27 Ca4 O11 83.91(18) . .
O12 Ca4 O11 51.79(14) . .
O26 Ca4 O11 92.19(18) . .
O9 Ca4 C027 170.8(2) . .
O6 Ca4 C027 89.7(3) . .
O10 Ca4 C027 106.4(2) . .
O7 Ca4 C027 96.7(2) . .
O27 Ca4 C027 25.94(15) . .
O12 Ca4 C027 102.7(2) . .
O26 Ca4 C027 25.93(15) . .
O11 Ca4 C027 89.90(19) . .
O9 Ca4 C026 89.5(2) . .
O6 Ca4 C026 170.8(3) . .
O10 Ca4 C026 96.6(2) . .
O7 Ca4 C026 106.3(2) . .
O27 Ca4 C026 103.1(2) . .
O12 Ca4 C026 26.08(17) . .
O26 Ca4 C026 90.50(19) . .
O11 Ca4 C026 25.97(17) . .
C027 Ca4 C026 99.5(2) . .
O46 Na5 O51 73.6(5) . .
O46 Na5 O24 78.1(4) . .
O51 Na5 O24 112.0(4) . .
O46 Na5 O50 142.7(5) . .
O51 Na5 O50 143.6(4) . .
O24 Na5 O50 85.8(4) . .
O46 Na5 O52 108.8(5) . .
O51 Na5 O52 80.8(5) . .
O24 Na5 O52 167.0(5) . .
O50 Na5 O52 82.2(5) . .
O46 Na5 O37 132.7(4) . .
O51 Na5 O37 74.3(3) . .
O24 Na5 O37 82.9(3) . .
O50 Na5 O37 77.0(4) . .
O52 Na5 O37 99.2(4) . .
O46 Na5 O49 70.7(6) . .
O51 Na5 O49 130.4(5) . .
O24 Na5 O49 93.2(4) . .
O50 Na5 O49 76.9(5) . .
O52 Na5 O49 79.2(5) . .
O37 Na5 O49 153.8(5) . .
C035 O1 Ca3 123.8(4) . 2_645
C035 O1 Ca2 89.5(4) . .
Ca3 O1 Ca2 146.65(18) 2_645 .
C049 N4 C025 112.8(6) . .
C049 N4 C040 112.9(6) . .
C025 N4 C040 105.4(6) . .
C049 N4 Ca1 112.4(5) . .
C025 N4 Ca1 104.9(4) . .
C040 N4 Ca1 107.9(4) . .
C026 O12 Ca4 93.4(4) . .
C031 O28 Ca1 125.0(4) . .
C031 O28 Ca2 89.1(4) . .
Ca1 O28 Ca2 145.92(18) . .
C037 O15 Ca3 129.3(5) . .
C031 O29 Ca2 95.0(4) . .
C026 O11 Ca3 121.3(4) . .
C026 O11 Ca4 91.2(4) . .
Ca3 O11 Ca4 145.0(2) . .
C051 N1 C015 110.0(6) . .
C051 N1 C036 112.1(7) . .
C015 N1 C036 109.5(6) . .
C051 N1 Ca3 109.2(5) . .
C015 N1 Ca3 105.8(4) . .
C036 N1 Ca3 109.9(4) . .
N1 C015 C026 108.6(5) . .
N1 C015 H38 110.2 . .
C026 C015 H38 110.1 . .
N1 C015 H39 109.8 . .
C026 C015 H39 109.8 . .
H38 C015 H39 108.4 . .
C043 O30 C055 112.2(6) . .
C043 O30 Ca1 115.7(5) . .
C055 O30 Ca1 117.5(5) . .
C060 O20 C054 116.5(7) . .
C060 O20 Ca3 115.5(5) . .
C054 O20 Ca3 111.4(4) . .
C050 O21 C047 116.0(6) . .
C050 O21 Ca3 119.0(5) . .
C047 O21 Ca3 113.2(5) . .
C005 N2 C042 112.6(7) . .
C005 N2 C056 110.4(7) . .
C042 N2 C056 111.3(7) . .
C005 N2 Ca3 106.7(5) . .
C042 N2 Ca3 109.5(5) . .
C056 N2 Ca3 106.1(5) . .
C052 N3 C064 112.6(6) . .
C052 N3 C046 113.7(6) . .
C064 N3 C046 110.2(6) . .
C052 N3 Ca1 102.8(5) . .
C064 N3 Ca1 106.0(5) . .
C046 N3 Ca1 111.2(4) . .
C027 O26 Ca1 121.9(5) . .
C027 O26 Ca4 90.8(4) . .
Ca1 O26 Ca4 145.2(2) . .
N4 C025 C027 111.6(5) . .
N4 C025 H20 109.2 . .
C027 C025 H20 109.5 . .
N4 C025 H19 109.3 . .
C027 C025 H19 109.2 . .
H20 C025 H19 108.0 . .
O11 C026 O12 122.4(6) . .
O11 C026 C015 119.2(6) . .
O12 C026 C015 118.4(5) . .
O11 C026 Ca4 62.8(4) . .
O12 C026 Ca4 60.5(4) . .
C015 C026 Ca4 171.3(5) . .
O26 C027 O27 123.0(7) . .
O26 C027 C025 118.6(6) . .
O27 C027 C025 118.3(5) . .
O26 C027 Ca4 63.3(4) . .
O27 C027 Ca4 60.4(4) . .
C025 C027 Ca4 169.4(5) . .
O29 C031 O28 123.8(6) . .
O29 C031 C040 116.5(6) . .
O28 C031 C040 119.7(6) . .
O29 C031 Ca2 59.1(3) . .
O28 C031 Ca2 64.8(3) . .
C040 C031 Ca2 171.4(6) . .
O23 C034 O22 121.6(7) . .
O23 C034 C046 118.7(6) . .
O22 C034 C046 119.7(6) . .
O3 C035 O1 122.9(6) . .
O3 C035 C036 117.1(6) . 2_645
O1 C035 C036 119.9(7) . 2_645
O3 C035 Ca2 59.5(3) . .
O1 C035 Ca2 63.9(4) . .
C036 C035 Ca2 172.7(6) 2_645 .
N1 C036 C035 112.9(6) . 2_655
N1 C036 H40 109.2 . .
C035 C036 H40 108.9 2_655 .
N1 C036 H41 109.0 . .
C035 C036 H41 108.9 2_655 .
H40 C036 H41 107.8 . .
O16 C037 O15 127.6(7) . .
O16 C037 C042 117.9(6) . .
O15 C037 C042 114.3(7) . .
C059 O25 Ca1 123.5(5) . .
C031 C040 N4 111.8(5) . .
C031 C040 H21 109.1 . .
N4 C040 H21 109.4 . .
C031 C040 H16 109.2 . .
N4 C040 H16 109.3 . .
H21 C040 H16 107.9 . .
N2 C042 C037 115.5(6) . .
N2 C042 H4 108.5 . .
C037 C042 H4 108.3 . .
N2 C042 H2 108.3 . .
C037 C042 H2 108.6 . .
H4 C042 H2 107.4 . .
O30 C043 C048 107.2(6) . .
O30 C043 H12 109.8 . .
C048 C043 H12 110.3 . .
O30 C043 H13 110.7 . .
C048 C043 H13 110.3 . .
H12 C043 H13 108.5 . .
C18 O19 Ca3 118.2(6) . .
C034 C046 N3 113.9(5) . .
C034 C046 H27 108.5 . .
N3 C046 H27 108.5 . .
C034 C046 H28 109.0 . .
N3 C046 H28 109.2 . .
H27 C046 H28 107.7 . .
O21 C047 C060 111.1(7) . .
O21 C047 H32 109.3 . .
C060 C047 H32 109.5 . .
O21 C047 H33 109.4 . .
C060 C047 H33 109.4 . .
H32 C047 H33 108.0 . .
O31 C048 C043 106.6(8) . .
O31 C048 H11 110.4 . .
C043 C048 H11 110.4 . .
O31 C048 H10 110.6 . .
C043 C048 H10 110.3 . .
H11 C048 H10 108.6 . .
N4 C049 C055 110.1(7) . .
N4 C049 H17 109.6 . .
C055 C049 H17 109.5 . .
N4 C049 H18 109.7 . .
C055 C049 H18 109.8 . .
H17 C049 H18 108.2 . .
O21 C050 C051 107.5(6) . .
O21 C050 H34 109.6 . .
C051 C050 H34 109.8 . .
O21 C050 H35 110.7 . .
C051 C050 H35 110.7 . .
H34 C050 H35 108.5 . .
N1 C051 C050 109.7(6) . .
N1 C051 H36 109.4 . .
C050 C051 H36 109.5 . .
N1 C051 H37 109.8 . .
C050 C051 H37 110.2 . .
H36 C051 H37 108.2 . .
N3 C052 C059 115.2(7) . .
N3 C052 H30 108.1 . .
C059 C052 H30 108.3 . .
N3 C052 H29 108.7 . .
C059 C052 H29 108.7 . .
H30 C052 H29 107.5 . .
O20 C054 C005 110.7(8) . .
O20 C054 H7 109.6 . .
C005 C054 H7 109.9 . .
O20 C054 H8 109.4 . .
C005 C054 H8 109.2 . .
H7 C054 H8 108.1 . .
O30 C055 C049 105.2(6) . .
O30 C055 H15 111.0 . .
C049 C055 H15 110.8 . .
O30 C055 H14 110.3 . .
C049 C055 H14 110.8 . .
H15 C055 H14 108.8 . .
C18 C056 N2 110.5(8) . .
C18 C056 H3 109.7 . .
N2 C056 H3 109.8 . .
C18 C056 H1 109.3 . .
N2 C056 H1 109.4 . .
H3 C056 H1 108.1 . .
C059 O24 Na5 142.7(7) . .
O31 C058 C064 110.2(6) . .
O31 C058 H25 109.8 . .
C064 C058 H25 110.0 . .
O31 C058 H23 109.4 . .
C064 C058 H23 109.4 . .
H25 C058 H23 108.2 . .
O24 C059 O25 122.8(8) . .
O24 C059 C052 121.8(8) . .
O25 C059 C052 114.4(8) . .
O20 C060 C047 106.1(8) . .
O20 C060 H9 110.5 . .
C047 C060 H9 110.6 . .
O20 C060 H31 110.5 . .
C047 C060 H31 110.5 . .
H9 C060 H31 108.7 . .
N3 C064 C058 111.3(7) . .
N3 C064 H22 109.5 . .
C058 C064 H22 109.6 . .
N3 C064 H26 109.1 . .
C058 C064 H26 109.3 . .
H22 C064 H26 108.0 . .
O46 C18 O19 120.7(11) . .
O46 C18 C056 116.6(11) . .
O19 C18 C056 122.7(8) . .
O567 N142 O117 129(5) . .
O567 N142 O93 89(3) . .
O117 N142 O93 126(4) . .

loop_
_geom_bond_atom_site_label_1
_geom_bond_atom_site_label_2
_geom_bond_distance
_geom_bond_site_symmetry_2
O22 C034 1.266(8) .
O22 Ca1 2.392(5) .
O3 C035 1.237(9) .
O3 Ca2 2.483(5) .
O27 C027 1.247(8) .
O27 Ca4 2.478(6) .
O36 Ca2 2.436(5) .
C005 N2 1.462(11) .
C005 C054 1.555(14) .
C005 H5 0.9700 .
C005 H6 0.9700 .
O31 C048 1.402(11) .
O31 C058 1.463(9) .
O31 Ca1 2.529(5) .
O46 C18 1.251(12) .
O46 Na5 2.255(11) .
O51 Na5 2.353(10) .
O50 Na5 2.407(10) .
O49 Na5 2.474(12) .
O52 Na5 2.421(19) .
O6 Ca4 2.447(7) .
O117 N142 1.35(5) .
O567 N142 1.26(4) .
O93 N142 1.40(3) .
Ca1 O28 2.368(5) .
Ca1 O25 2.375(6) .
Ca1 O26 2.412(5) .
Ca1 O30 2.497(5) .
Ca1 N4 2.618(5) .
Ca1 N3 2.628(6) .
Ca2 O34 2.420(6) .
Ca2 O32 2.454(5) .
Ca2 O33 2.454(6) .
Ca2 O29 2.464(5) .
Ca2 O1 2.578(5) .
Ca2 O28 2.589(5) .
Ca2 C031 2.861(7) .
Ca2 C035 2.870(7) .
Ca3 O15 2.359(5) .
Ca3 O1 2.359(5) 2_655
Ca3 O11 2.420(5) .
Ca3 O19 2.419(7) .
Ca3 O21 2.495(5) .
Ca3 O20 2.528(5) .
Ca3 N1 2.625(6) .
Ca3 N2 2.639(7) .
Ca4 O9 2.439(8) .
Ca4 O10 2.452(6) .
Ca4 O7 2.458(5) .
Ca4 O12 2.510(5) .
Ca4 O26 2.541(5) .
Ca4 O11 2.560(5) .
Ca4 C027 2.845(8) .
Ca4 C026 2.878(8) .
Na5 O24 2.368(8) .
Na5 O37 2.436(10) .
O1 C035 1.284(8) .
O1 Ca3 2.359(5) 2_645
N4 C049 1.395(12) .
N4 C025 1.495(9) .
N4 C040 1.567(12) .
O12 C026 1.267(8) .
O28 C031 1.261(7) .
O15 C037 1.275(8) .
O29 C031 1.255(9) .
O11 C026 1.260(8) .
N1 C051 1.473(11) .
N1 C015 1.482(8) .
N1 C036 1.479(12) .
C015 C026 1.532(10) .
C015 H38 0.9700 .
C015 H39 0.9700 .
O30 C043 1.422(9) .
O30 C055 1.460(10) .
O20 C060 1.404(11) .
O20 C054 1.431(11) .
O23 C034 1.241(9) .
O21 C050 1.391(11) .
O21 C047 1.413(10) .
N2 C042 1.470(11) .
N2 C056 1.488(10) .
N3 C052 1.433(11) .
N3 C064 1.513(11) .
N3 C046 1.505(10) .
O26 C027 1.244(7) .
C025 C027 1.542(10) .
C025 H20 0.9700 .
C025 H19 0.9700 .
O16 C037 1.250(9) .
C031 C040 1.522(10) .
C034 C046 1.465(11) .
C035 C036 1.536(10) 2_645
C036 C035 1.536(10) 2_655
C036 H40 0.9700 .
C036 H41 0.9700 .
C037 C042 1.521(11) .
O25 C059 1.272(10) .
C040 H21 0.9700 .
C040 H16 0.9700 .
C042 H4 0.9700 .
C042 H2 0.9700 .
C043 C048 1.540(14) .
C043 H12 0.9700 .
C043 H13 0.9700 .
O19 C18 1.320(12) .
C046 H27 0.9700 .
C046 H28 0.9700 .
C047 C060 1.471(14) .
C047 H32 0.9700 .
C047 H33 0.9700 .
C048 H11 0.9700 .
C048 H10 0.9700 .
C049 C055 1.548(11) .
C049 H17 0.9700 .
C049 H18 0.9700 .
C050 C051 1.532(12) .
C050 H34 0.9700 .
C050 H35 0.9700 .
C051 H36 0.9700 .
C051 H37 0.9700 .
C052 C059 1.479(13) .
C052 H30 0.9700 .
C052 H29 0.9700 .
C054 H7 0.9700 .
C054 H8 0.9700 .
C055 H15 0.9700 .
C055 H14 0.9700 .
C056 C18 1.441(15) .
C056 H3 0.9700 .
C056 H1 0.9700 .
O24 C059 1.217(11) .
C058 C064 1.516(12) .
C058 H25 0.9700 .
C058 H23 0.9700 .
C060 H9 0.9700 .
C060 H31 0.9700 .
C064 H22 0.9700 .
C064 H26 0.9700 .

loop_
_geom_torsion_atom_site_label_1
_geom_torsion_atom_site_label_2
_geom_torsion_atom_site_label_3
_geom_torsion_atom_site_label_4
_geom_torsion
_geom_torsion_site_symmetry_1
_geom_torsion_site_symmetry_4
C034 O22 Ca1 O28 174.5(6) . .
C034 O22 Ca1 O25 -0.1(7) . .
C034 O22 Ca1 O26 84.0(6) . .
C034 O22 Ca1 O30 -118.1(6) . .
C034 O22 Ca1 O31 -85.1(6) . .
C034 O22 Ca1 N4 134.5(6) . .
C034 O22 Ca1 N3 -11.8(5) . .
C048 O31 Ca1 O28 -90.5(6) . .
C058 O31 Ca1 O28 135.3(5) . .
C048 O31 Ca1 O25 60.4(6) . .
C058 O31 Ca1 O25 -73.8(6) . .
C048 O31 Ca1 O22 -169.5(6) . .
C058 O31 Ca1 O22 56.3(5) . .
C048 O31 Ca1 O26 151.8(7) . .
C058 O31 Ca1 O26 17.7(10) . .
C048 O31 Ca1 O30 -14.3(5) . .
C058 O31 Ca1 O30 -148.5(6) . .
C048 O31 Ca1 N4 -21.9(6) . .
C058 O31 Ca1 N4 -156.1(5) . .
C048 O31 Ca1 N3 122.3(6) . .
C058 O31 Ca1 N3 -11.9(5) . .
C035 O3 Ca2 O34 -179.6(4) . .
C035 O3 Ca2 O36 90.2(4) . .
C035 O3 Ca2 O32 -79.6(4) . .
C035 O3 Ca2 O33 0.6(5) . .
C035 O3 Ca2 O29 134.8(4) . .
C035 O3 Ca2 O1 4.5(4) . .
C035 O3 Ca2 O28 -124.4(4) . .
C035 O3 Ca2 C031 -172.4(5) . .
C027 O27 Ca4 O9 159.5(5) . .
C027 O27 Ca4 O6 99.5(5) . .
C027 O27 Ca4 O10 -179.5(5) . .
C027 O27 Ca4 O7 32.6(5) . .
C027 O27 Ca4 O12 -61.2(5) . .
C027 O27 Ca4 O26 -4.8(4) . .
C027 O27 Ca4 O11 -102.4(4) . .
C027 O27 Ca4 C026 -84.8(4) . .
C18 O46 Na5 O51 -179(2) . .
C18 O46 Na5 O24 -62(2) . .
C18 O46 Na5 O50 4(3) . .
C18 O46 Na5 O52 107(2) . .
C18 O46 Na5 O37 -130(2) . .
C18 O46 Na5 O49 36(2) . .
O34 Ca2 O1 C035 -9.6(5) . .
O36 Ca2 O1 C035 -87.4(4) . .
O32 Ca2 O1 C035 80.0(4) . .
O33 Ca2 O1 C035 172.5(4) . .
O29 Ca2 O1 C035 -140.8(4) . .
O3 Ca2 O1 C035 -4.3(4) . .
O28 Ca2 O1 C035 127.3(4) . .
C031 Ca2 O1 C035 173.2(4) . .
O34 Ca2 O1 Ca3 173.5(4) . 2_645
O36 Ca2 O1 Ca3 95.7(4) . 2_645
O32 Ca2 O1 Ca3 -96.9(4) . 2_645
O33 Ca2 O1 Ca3 -4.4(4) . 2_645
O29 Ca2 O1 Ca3 42.3(5) . 2_645
O3 Ca2 O1 Ca3 178.8(5) . 2_645
O28 Ca2 O1 Ca3 -49.6(6) . 2_645
C031 Ca2 O1 Ca3 -3.7(7) . 2_645
C035 Ca2 O1 Ca3 -176.9(7) . 2_645
O28 Ca1 N4 C049 107.1(5) . .
O25 Ca1 N4 C049 -63.3(5) . .
O22 Ca1 N4 C049 150.2(5) . .
O26 Ca1 N4 C049 -153.1(6) . .
O30 Ca1 N4 C049 17.2(5) . .
O31 Ca1 N4 C049 24.8(6) . .
N3 Ca1 N4 C049 -88.0(6) . .
O28 Ca1 N4 C025 -130.0(5) . .
O25 Ca1 N4 C025 59.6(5) . .
O22 Ca1 N4 C025 -86.9(5) . .
O26 Ca1 N4 C025 -30.2(4) . .
O30 Ca1 N4 C025 140.2(5) . .
O31 Ca1 N4 C025 147.8(4) . .
N3 Ca1 N4 C025 34.9(7) . .
O28 Ca1 N4 C040 -18.0(4) . .
O25 Ca1 N4 C040 171.6(4) . .
O22 Ca1 N4 C040 25.1(5) . .
O26 Ca1 N4 C040 81.8(4) . .
O30 Ca1 N4 C040 -107.9(4) . .
O31 Ca1 N4 C040 -100.3(5) . .
N3 Ca1 N4 C040 146.9(4) . .
O9 Ca4 O12 C026 99.9(5) . .
O6 Ca4 O12 C026 160.6(6) . .
O10 Ca4 O12 C026 31.7(5) . .
O7 Ca4 O12 C026 179.6(5) . .
O27 Ca4 O12 C026 -62.6(5) . .
O26 Ca4 O12 C026 -103.7(5) . .
O11 Ca4 O12 C026 -6.1(4) . .
C027 Ca4 O12 C026 -85.7(5) . .
O25 Ca1 O28 C031 24.4(7) . .
O22 Ca1 O28 C031 -147.7(6) . .
O26 Ca1 O28 C031 -59.5(6) . .
O30 Ca1 O28 C031 73.0(6) . .
O31 Ca1 O28 C031 136.1(6) . .
N4 Ca1 O28 C031 5.9(5) . .
N3 Ca1 O28 C031 -158.0(5) . .
O25 Ca1 O28 Ca2 -153.5(4) . .
O22 Ca1 O28 Ca2 34.4(4) . .
O26 Ca1 O28 Ca2 122.6(4) . .
O30 Ca1 O28 Ca2 -104.9(4) . .
O31 Ca1 O28 Ca2 -41.8(4) . .
N4 Ca1 O28 Ca2 -172.0(4) . .
N3 Ca1 O28 Ca2 24.1(6) . .
O34 Ca2 O28 C031 -84.5(4) . .
O36 Ca2 O28 C031 -5.7(5) . .
O32 Ca2 O28 C031 175.3(4) . .
O33 Ca2 O28 C031 82.3(4) . .
O29 Ca2 O28 C031 -2.4(4) . .
O3 Ca2 O28 C031 -139.3(4) . .
O1 Ca2 O28 C031 127.4(4) . .
C035 Ca2 O28 C031 174.1(5) . .
O34 Ca2 O28 Ca1 93.8(4) . .
O36 Ca2 O28 Ca1 172.6(3) . .
O32 Ca2 O28 Ca1 -6.4(4) . .
O33 Ca2 O28 Ca1 -99.4(4) . .
O29 Ca2 O28 Ca1 175.9(5) . .
O3 Ca2 O28 Ca1 38.9(5) . .
O1 Ca2 O28 Ca1 -54.4(5) . .
C031 Ca2 O28 Ca1 178.3(7) . .
C035 Ca2 O28 Ca1 -7.6(7) . .
O1 Ca3 O15 C037 176.6(6) 2_655 .
O11 Ca3 O15 C037 84.8(6) . .
O19 Ca3 O15 C037 -1.1(7) . .
O21 Ca3 O15 C037 -119.3(6) . .
O20 Ca3 O15 C037 -85.7(6) . .
N1 Ca3 O15 C037 134.5(5) . .
N2 Ca3 O15 C037 -12.5(5) . .
O34 Ca2 O29 C031 89.4(5) . .
O36 Ca2 O29 C031 179.8(5) . .
O32 Ca2 O29 C031 -0.4(6) . .
O33 Ca2 O29 C031 -80.2(5) . .
O3 Ca2 O29 C031 135.2(5) . .
O1 Ca2 O29 C031 -126.5(4) . .
O28 Ca2 O29 C031 2.4(4) . .
C035 Ca2 O29 C031 -173.2(5) . .
O15 Ca3 O11 C026 162.7(6) . .
O1 Ca3 O11 C026 81.9(6) 2_655 .
O19 Ca3 O11 C026 -66.2(6) . .
O21 Ca3 O11 C026 5.0(7) . .
O20 Ca3 O11 C026 -164.2(7) . .
N1 Ca3 O11 C026 16.7(6) . .
N2 Ca3 O11 C026 -132.2(6) . .
O15 Ca3 O11 Ca4 6.8(4) . .
O1 Ca3 O11 Ca4 -74.0(4) 2_655 .
O19 Ca3 O11 Ca4 137.9(5) . .
O21 Ca3 O11 Ca4 -150.9(4) . .
O20 Ca3 O11 Ca4 39.9(10) . .
N1 Ca3 O11 Ca4 -139.2(5) . .
N2 Ca3 O11 Ca4 71.9(5) . .
O9 Ca4 O11 C026 -69.6(5) . .
O6 Ca4 O11 C026 -158.5(6) . .
O10 Ca4 O11 C026 -140.6(5) . .
O7 Ca4 O11 C026 13.6(6) . .
O27 Ca4 O11 C026 137.8(4) . .
O12 Ca4 O11 C026 6.1(4) . .
O26 Ca4 O11 C026 86.6(4) . .
C027 Ca4 O11 C026 112.5(4) . .
O9 Ca4 O11 Ca3 90.0(5) . .
O6 Ca4 O11 Ca3 1.1(9) . .
O10 Ca4 O11 Ca3 19.0(4) . .
O7 Ca4 O11 Ca3 173.2(4) . .
O27 Ca4 O11 Ca3 -62.6(4) . .
O12 Ca4 O11 Ca3 165.7(5) . .
O26 Ca4 O11 Ca3 -113.8(4) . .
C027 Ca4 O11 Ca3 -87.9(4) . .
C026 Ca4 O11 Ca3 159.6(8) . .
O15 Ca3 N1 C051 151.9(5) . .
O1 Ca3 N1 C051 106.4(5) 2_655 .
O11 Ca3 N1 C051 -151.6(6) . .
O19 Ca3 N1 C051 -60.2(6) . .
O21 Ca3 N1 C051 18.9(5) . .
O20 Ca3 N1 C051 28.8(6) . .
N2 Ca3 N1 C051 -87.9(6) . .
O15 Ca3 N1 C015 -89.7(5) . .
O1 Ca3 N1 C015 -135.1(5) 2_655 .
O11 Ca3 N1 C015 -33.1(4) . .
O19 Ca3 N1 C015 58.2(5) . .
O21 Ca3 N1 C015 137.3(5) . .
O20 Ca3 N1 C015 147.2(4) . .
N2 Ca3 N1 C015 30.5(6) . .
O15 Ca3 N1 C036 28.5(6) . .
O1 Ca3 N1 C036 -17.0(5) 2_655 .
O11 Ca3 N1 C036 85.0(5) . .
O19 Ca3 N1 C036 176.3(5) . .
O21 Ca3 N1 C036 -104.6(5) . .
O20 Ca3 N1 C036 -94.7(5) . .
N2 Ca3 N1 C036 148.7(5) . .
C051 N1 C015 C026 164.1(7) . .
C036 N1 C015 C026 -72.3(7) . .
Ca3 N1 C015 C026 46.2(6) . .
O28 Ca1 O30 C043 83.2(6) . .
O25 Ca1 O30 C043 -120.4(6) . .
O22 Ca1 O30 C043 15.8(7) . .
O26 Ca1 O30 C043 165.5(5) . .
O31 Ca1 O30 C043 -20.1(6) . .
N4 Ca1 O30 C043 153.5(6) . .
N3 Ca1 O30 C043 -67.3(6) . .
O28 Ca1 O30 C055 -53.2(5) . .
O25 Ca1 O30 C055 103.2(5) . .
O22 Ca1 O30 C055 -120.6(5) . .
O26 Ca1 O30 C055 29.1(6) . .
O31 Ca1 O30 C055 -156.5(6) . .
N4 Ca1 O30 C055 17.1(5) . .
N3 Ca1 O30 C055 156.4(5) . .
O15 Ca3 O20 C060 -171.2(6) . .
O1 Ca3 O20 C060 -91.9(6) 2_655 .
O11 Ca3 O20 C060 154.8(7) . .
O19 Ca3 O20 C060 57.6(6) . .
O21 Ca3 O20 C060 -16.3(6) . .
N1 Ca3 O20 C060 -26.2(7) . .
N2 Ca3 O20 C060 120.6(6) . .
O15 Ca3 O20 C054 52.9(6) . .
O1 Ca3 O20 C054 132.2(6) 2_655 .
O11 Ca3 O20 C054 18.9(11) . .
O19 Ca3 O20 C054 -78.3(6) . .
O21 Ca3 O20 C054 -152.2(6) . .
N1 Ca3 O20 C054 -162.2(6) . .
N2 Ca3 O20 C054 -15.3(6) . .
O15 Ca3 O21 C050 -121.4(6) . .
O1 Ca3 O21 C050 -56.7(6) 2_655 .
O11 Ca3 O21 C050 25.6(8) . .
O19 Ca3 O21 C050 101.6(7) . .
O20 Ca3 O21 C050 -157.9(7) . .
N1 Ca3 O21 C050 14.0(6) . .
N2 Ca3 O21 C050 155.2(6) . .
O15 Ca3 O21 C047 20.1(8) . .
O1 Ca3 O21 C047 84.7(6) 2_655 .
O11 Ca3 O21 C047 167.1(6) . .
O19 Ca3 O21 C047 -116.9(7) . .
O20 Ca3 O21 C047 -16.4(6) . .
N1 Ca3 O21 C047 155.4(7) . .
N2 Ca3 O21 C047 -63.4(7) . .
C054 C005 N2 C042 -73.0(9) . .
C054 C005 N2 C056 161.9(8) . .
C054 C005 N2 Ca3 47.1(9) . .
O15 Ca3 N2 C005 -103.0(6) . .
O1 Ca3 N2 C005 -87.2(6) 2_655 .
O11 Ca3 N2 C005 171.9(6) . .
O19 Ca3 N2 C005 86.3(6) . .
O21 Ca3 N2 C005 27.5(6) . .
O20 Ca3 N2 C005 -17.7(5) . .
N1 Ca3 N2 C005 116.5(6) . .
O15 Ca3 N2 C042 19.1(4) . .
O1 Ca3 N2 C042 34.9(6) 2_655 .
O11 Ca3 N2 C042 -66.0(5) . .
O19 Ca3 N2 C042 -151.6(5) . .
O21 Ca3 N2 C042 149.6(4) . .
O20 Ca3 N2 C042 104.4(5) . .
N1 Ca3 N2 C042 -121.4(5) . .
O15 Ca3 N2 C056 139.3(6) . .
O1 Ca3 N2 C056 155.1(5) 2_655 .
O11 Ca3 N2 C056 54.2(6) . .
O19 Ca3 N2 C056 -31.3(5) . .
O21 Ca3 N2 C056 -90.2(6) . .
O20 Ca3 N2 C056 -135.4(6) . .
N1 Ca3 N2 C056 -1.1(7) . .
O28 Ca1 N3 C052 148.5(5) . .
O25 Ca1 N3 C052 -32.8(5) . .
O22 Ca1 N3 C052 137.4(5) . .
O26 Ca1 N3 C052 51.3(5) . .
O30 Ca1 N3 C052 -92.2(5) . .
O31 Ca1 N3 C052 -137.3(5) . .
N4 Ca1 N3 C052 -5.8(7) . .
O28 Ca1 N3 C064 -93.1(5) . .
O25 Ca1 N3 C064 85.5(5) . .
O22 Ca1 N3 C064 -104.3(5) . .
O26 Ca1 N3 C064 169.6(4) . .
O30 Ca1 N3 C064 26.1(5) . .
O31 Ca1 N3 C064 -19.0(4) . .
N4 Ca1 N3 C064 112.6(5) . .
O28 Ca1 N3 C046 26.6(6) . .
O25 Ca1 N3 C046 -154.8(5) . .
O22 Ca1 N3 C046 15.4(4) . .
O26 Ca1 N3 C046 -70.7(5) . .
O30 Ca1 N3 C046 145.8(4) . .
O31 Ca1 N3 C046 100.7(5) . .
N4 Ca1 N3 C046 -127.8(5) . .
O28 Ca1 O26 C027 83.7(6) . .
O25 Ca1 O26 C027 -65.0(6) . .
O22 Ca1 O26 C027 164.7(6) . .
O30 Ca1 O26 C027 5.4(7) . .
O31 Ca1 O26 C027 -157.6(7) . .
N4 Ca1 O26 C027 17.3(5) . .
N3 Ca1 O26 C027 -129.9(6) . .
O28 Ca1 O26 Ca4 -74.2(4) . .
O25 Ca1 O26 Ca4 137.1(4) . .
O22 Ca1 O26 Ca4 6.8(4) . .
O30 Ca1 O26 Ca4 -152.5(4) . .
O31 Ca1 O26 Ca4 44.5(9) . .
N4 Ca1 O26 Ca4 -140.6(5) . .
N3 Ca1 O26 Ca4 72.2(4) . .
O9 Ca4 O26 C027 -158.9(5) . .
O6 Ca4 O26 C027 -72.4(4) . .
O10 Ca4 O26 C027 11.8(5) . .
O7 Ca4 O26 C027 -142.1(4) . .
O27 Ca4 O26 C027 4.8(4) . .
O12 Ca4 O26 C027 136.5(4) . .
O11 Ca4 O26 C027 85.3(4) . .
C026 Ca4 O26 C027 111.2(4) . .
O9 Ca4 O26 Ca1 2.5(8) . .
O6 Ca4 O26 Ca1 89.0(5) . .
O10 Ca4 O26 Ca1 173.2(4) . .
O7 Ca4 O26 Ca1 19.3(4) . .
O27 Ca4 O26 Ca1 166.1(5) . .
O12 Ca4 O26 Ca1 -62.2(4) . .
O11 Ca4 O26 Ca1 -113.4(4) . .
C027 Ca4 O26 Ca1 161.4(7) . .
C026 Ca4 O26 Ca1 -87.5(4) . .
C049 N4 C025 C027 164.6(7) . .
C040 N4 C025 C027 -71.9(7) . .
Ca1 N4 C025 C027 41.9(7) . .
Ca3 O11 C026 O12 -177.8(6) . .
Ca4 O11 C026 O12 -11.3(8) . .
Ca3 O11 C026 C015 4.0(9) . .
Ca4 O11 C026 C015 170.4(6) . .
Ca3 O11 C026 Ca4 -166.5(5) . .
Ca4 O12 C026 O11 11.6(8) . .
Ca4 O12 C026 C015 -170.2(6) . .
N1 C015 C026 O11 -37.2(9) . .
N1 C015 C026 O12 144.5(7) . .
N1 C015 C026 Ca4 64(3) . .
O9 Ca4 C026 O11 112.2(5) . .
O6 Ca4 C026 O11 108.6(15) . .
O10 Ca4 C026 O11 38.4(5) . .
O7 Ca4 C026 O11 -169.4(4) . .
O27 Ca4 C026 O11 -43.3(4) . .
O12 Ca4 C026 O11 -169.0(7) . .
O26 Ca4 C026 O11 -94.0(4) . .
C027 Ca4 C026 O11 -69.5(4) . .
O9 Ca4 C026 O12 -78.8(5) . .
O6 Ca4 C026 O12 -82.4(16) . .
O10 Ca4 C026 O12 -152.6(5) . .
O7 Ca4 C026 O12 -0.4(5) . .
O27 Ca4 C026 O12 125.7(4) . .
O26 Ca4 C026 O12 75.1(4) . .
O11 Ca4 C026 O12 169.0(7) . .
C027 Ca4 C026 O12 99.5(5) . .
O9 Ca4 C026 C015 7(3) . .
O6 Ca4 C026 C015 3(4) . .
O10 Ca4 C026 C015 -67(3) . .
O7 Ca4 C026 C015 85(3) . .
O27 Ca4 C026 C015 -149(3) . .
O12 Ca4 C026 C015 85(3) . .
O26 Ca4 C026 C015 160(3) . .
O11 Ca4 C026 C015 -106(3) . .
C027 Ca4 C026 C015 -175(3) . .
Ca1 O26 C027 O27 -176.5(5) . .
Ca4 O26 C027 O27 -8.9(7) . .
Ca1 O26 C027 C025 0.6(9) . .
Ca4 O26 C027 C025 168.2(6) . .
Ca1 O26 C027 Ca4 -167.6(5) . .
Ca4 O27 C027 O26 9.2(8) . .
Ca4 O27 C027 C025 -168.0(6) . .
N4 C025 C027 O26 -32.3(10) . .
N4 C025 C027 O27 145.0(7) . .
N4 C025 C027 Ca4 65(2) . .
O9 Ca4 C027 O26 97.9(14) . .
O6 Ca4 C027 O26 109.3(4) . .
O10 Ca4 C027 O26 -170.8(4) . .
O7 Ca4 C027 O26 36.8(4) . .
O27 Ca4 C027 O26 -171.4(7) . .
O12 Ca4 C027 O26 -44.6(4) . .
O11 Ca4 C027 O26 -95.2(4) . .
C026 Ca4 C027 O26 -71.0(4) . .
O9 Ca4 C027 O27 -90.7(14) . .
O6 Ca4 C027 O27 -79.3(5) . .
O10 Ca4 C027 O27 0.6(5) . .
O7 Ca4 C027 O27 -151.7(4) . .
O12 Ca4 C027 O27 126.8(4) . .
O26 Ca4 C027 O27 171.4(7) . .
O11 Ca4 C027 O27 76.2(4) . .
C026 Ca4 C027 O27 100.4(4) . .
O9 Ca4 C027 C025 -5(3) . .
O6 Ca4 C027 C025 6(2) . .
O10 Ca4 C027 C025 86(2) . .
O7 Ca4 C027 C025 -66(2) . .
O27 Ca4 C027 C025 86(2) . .
O12 Ca4 C027 C025 -148(2) . .
O26 Ca4 C027 C025 -103(2) . .
O11 Ca4 C027 C025 162(2) . .
C026 Ca4 C027 C025 -174(2) . .
Ca2 O29 C031 O28 -4.7(8) . .
Ca2 O29 C031 C040 171.6(6) . .
Ca1 O28 C031 O29 -174.4(5) . .
Ca2 O28 C031 O29 4.4(8) . .
Ca1 O28 C031 C040 9.5(10) . .
Ca2 O28 C031 C040 -171.7(7) . .
Ca1 O28 C031 Ca2 -178.8(5) . .
O34 Ca2 C031 O29 -85.2(5) . .
O36 Ca2 C031 O29 -0.2(5) . .
O32 Ca2 C031 O29 179.7(4) . .
O33 Ca2 C031 O29 93.4(5) . .
O3 Ca2 C031 O29 -92.4(7) . .
O1 Ca2 C031 O29 92.7(5) . .
O28 Ca2 C031 O29 -175.7(7) . .
C035 Ca2 C031 O29 140(3) . .
O34 Ca2 C031 O28 90.6(4) . .
O36 Ca2 C031 O28 175.5(4) . .
O32 Ca2 C031 O28 -4.6(4) . .
O33 Ca2 C031 O28 -90.9(4) . .
O29 Ca2 C031 O28 175.7(7) . .
O3 Ca2 C031 O28 83.3(6) . .
O1 Ca2 C031 O28 -91.6(5) . .
C035 Ca2 C031 O28 -44(3) . .
O34 Ca2 C031 C040 -146(3) . .
O36 Ca2 C031 C040 -61(3) . .
O32 Ca2 C031 C040 118(3) . .
O33 Ca2 C031 C040 32(3) . .
O29 Ca2 C031 C040 -61(3) . .
O3 Ca2 C031 C040 -154(3) . .
O1 Ca2 C031 C040 32(3) . .
O28 Ca2 C031 C040 123(3) . .
C035 Ca2 C031 C040 79(5) . .
Ca1 O22 C034 O23 -176.4(5) . .
Ca1 O22 C034 C046 5.0(10) . .
Ca2 O3 C035 O1 -8.5(7) . .
Ca2 O3 C035 C036 172.6(6) . 2_645
Ca3 O1 C035 O3 -173.9(5) 2_645 .
Ca2 O1 C035 O3 8.1(7) . .
Ca3 O1 C035 C036 5.0(9) 2_645 2_645
Ca2 O1 C035 C036 -172.9(6) . 2_645
Ca3 O1 C035 Ca2 178.0(4) 2_645 .
O34 Ca2 C035 O3 0.4(4) . .
O36 Ca2 C035 O3 -84.6(4) . .
O32 Ca2 C035 O3 94.3(4) . .
O33 Ca2 C035 O3 -179.5(4) . .
O29 Ca2 C035 O3 -91.6(7) . .
O1 Ca2 C035 O3 -172.1(7) . .
O28 Ca2 C035 O3 95.5(5) . .
C031 Ca2 C035 O3 135(3) . .
O34 Ca2 C035 O1 172.5(4) . .
O36 Ca2 C035 O1 87.5(4) . .
O32 Ca2 C035 O1 -93.6(4) . .
O33 Ca2 C035 O1 -7.4(4) . .
O29 Ca2 C035 O1 80.5(6) . .
O3 Ca2 C035 O1 172.1(7) . .
O28 Ca2 C035 O1 -92.4(5) . .
C031 Ca2 C035 O1 -53(3) . .
O34 Ca2 C035 C036 -64(4) . 2_645
O36 Ca2 C035 C036 -149(4) . 2_645
O32 Ca2 C035 C036 30(4) . 2_645
O33 Ca2 C035 C036 116(4) . 2_645
O29 Ca2 C035 C036 -156(4) . 2_645
O3 Ca2 C035 C036 -64(4) . 2_645
O1 Ca2 C035 C036 123(4) . 2_645
O28 Ca2 C035 C036 31(4) . 2_645
C031 Ca2 C035 C036 70(5) . 2_645
C051 N1 C036 C035 -96.8(7) . 2_655
C015 N1 C036 C035 140.8(6) . 2_655
Ca3 N1 C036 C035 25.0(8) . 2_655
Ca3 O15 C037 O16 -173.1(5) . .
Ca3 O15 C037 C042 2.3(9) . .
O28 Ca1 O25 C059 -159.7(6) . .
O22 Ca1 O25 C059 10.2(8) . .
O26 Ca1 O25 C059 -74.8(7) . .
O30 Ca1 O25 C059 151.0(7) . .
O31 Ca1 O25 C059 87.6(7) . .
N4 Ca1 O25 C059 -142.3(7) . .
N3 Ca1 O25 C059 21.8(6) . .
O29 C031 C040 N4 156.4(6) . .
O28 C031 C040 N4 -27.1(9) . .
Ca2 C031 C040 N4 -146(3) . .
C049 N4 C040 C031 -96.4(7) . .
C025 N4 C040 C031 140.1(6) . .
Ca1 N4 C040 C031 28.4(6) . .
C005 N2 C042 C037 92.1(8) . .
C056 N2 C042 C037 -143.4(7) . .
Ca3 N2 C042 C037 -26.4(7) . .
O16 C037 C042 N2 -165.6(6) . .
O15 C037 C042 N2 18.5(9) . .
C055 O30 C043 C048 -172.9(8) . .
Ca1 O30 C043 C048 48.5(9) . .
O15 Ca3 O19 C18 6.8(7) . .
O1 Ca3 O19 C18 -168.9(6) 2_655 .
O11 Ca3 O19 C18 -79.0(6) . .
O21 Ca3 O19 C18 147.8(7) . .
O20 Ca3 O19 C18 84.0(6) . .
N1 Ca3 O19 C18 -145.0(6) . .
N2 Ca3 O19 C18 18.1(6) . .
O23 C034 C046 N3 -167.1(7) . .
O22 C034 C046 N3 11.5(10) . .
C052 N3 C046 C034 -134.9(8) . .
C064 N3 C046 C034 97.6(7) . .
Ca1 N3 C046 C034 -19.5(8) . .
C050 O21 C047 C060 -170.2(8) . .
Ca3 O21 C047 C060 47.1(10) . .
C058 O31 C048 C043 176.8(7) . .
Ca1 O31 C048 C043 42.6(8) . .
O30 C043 C048 O31 -58.3(10) . .
C025 N4 C049 C055 -165.6(7) . .
C040 N4 C049 C055 75.1(8) . .
Ca1 N4 C049 C055 -47.2(8) . .
C047 O21 C050 C051 176.6(9) . .
Ca3 O21 C050 C051 -43.0(10) . .
C015 N1 C051 C050 -163.1(8) . .
C036 N1 C051 C050 74.7(9) . .
Ca3 N1 C051 C050 -47.4(9) . .
O21 C050 C051 N1 60.1(11) . .
C064 N3 C052 C059 -67.6(10) . .
C046 N3 C052 C059 166.3(7) . .
Ca1 N3 C052 C059 46.0(9) . .
C060 O20 C054 C005 -89.5(8) . .
Ca3 O20 C054 C005 45.9(8) . .
N2 C005 C054 O20 -66.0(10) . .
C043 O30 C055 C049 177.1(8) . .
Ca1 O30 C055 C049 -45.1(8) . .
N4 C049 C055 O30 60.4(10) . .
C005 N2 C056 C18 -72.7(10) . .
C042 N2 C056 C18 161.5(8) . .
Ca3 N2 C056 C18 42.4(9) . .
O46 Na5 O24 C059 109.9(14) . .
O51 Na5 O24 C059 176.6(12) . .
O50 Na5 O24 C059 -36.3(13) . .
O52 Na5 O24 C059 -13(3) . .
O37 Na5 O24 C059 -113.6(13) . .
O49 Na5 O24 C059 40.3(14) . .
C048 O31 C058 C064 -94.0(8) . .
Ca1 O31 C058 C064 42.1(8) . .
Na5 O24 C059 O25 169.4(9) . .
Na5 O24 C059 C052 -22.3(18) . .
Ca1 O25 C059 O24 164.4(8) . .
Ca1 O25 C059 C052 -4.7(11) . .
N3 C052 C059 O24 158.2(10) . .
N3 C052 C059 O25 -32.6(12) . .
C054 O20 C060 C047 178.0(7) . .
Ca3 O20 C060 C047 44.3(8) . .
O21 C047 C060 O20 -60.3(10) . .
C052 N3 C064 C058 160.4(7) . .
C046 N3 C064 C058 -71.6(8) . .
Ca1 N3 C064 C058 48.7(7) . .
O31 C058 C064 N3 -63.5(9) . .
Na5 O46 C18 O19 -63(3) . .
Na5 O46 C18 C056 116(2) . .
Ca3 O19 C18 O46 178.4(10) . .
Ca3 O19 C18 C056 -0.5(12) . .
N2 C056 C18 O46 149.3(11) . .
N2 C056 C18 O19 -31.7(13) . .

loop_
_platon_squeeze_void_nr
_platon_squeeze_void_average_x
_platon_squeeze_void_average_y
_platon_squeeze_void_average_z
_platon_squeeze_void_volume
_platon_squeeze_void_count_electrons
_platon_squeeze_void_content
1 0.000 -0.009 0.002 1047 114 ' '
